data_7246836
loop_
_publ_author_name
'Andrienko, Irina V.'
'Rakhmanova, Mariana I.'
'Samsonenko, Denis G.'
'Kovalenko, Ekaterina A.'

_publ_section_title
;
 Supramolecular lanthanide assemblies with cucurbit[6]uril: from synthesis
 and crystal structure to application
;
_journal_issue 23
_journal_name_full CrystEngComm
_journal_page_first 3460
_journal_page_last 3471
_journal_paper_doi 10.1039/D3CE00301A
_journal_volume 25
_journal_year 2023
_chemical_formula_sum 'C36 H69 N31 Nd2 O49'
_chemical_formula_weight 2008.70
_space_group_crystal_system monoclinic
_space_group_IT_number 14
_space_group_name_Hall '-P 2yn'
_space_group_name_H-M_alt 'P 1 21/n 1'
_atom_sites_solution_hydrogens mixed
_atom_sites_solution_primary dual
_atom_sites_solution_secondary difmap
_audit_creation_method SHELXL-2018/3
_audit_update_record
;
2023-03-09 deposited with the CCDC.	2023-05-25 downloaded from the CCDC.
;
_cell_angle_alpha 90
_cell_angle_beta 105.504(2)
_cell_angle_gamma 90
_cell_formula_units_Z 2
_cell_length_a 14.3393(3)
_cell_length_b 13.6235(3)
_cell_length_c 18.0779(4)
_cell_measurement_reflns_used 16669
_cell_measurement_temperature 130(2)
_cell_measurement_theta_max 28.92
_cell_measurement_theta_min 2.34
_cell_volume 3403.04(13)
_computing_cell_refinement 'CrysAlisPro 1.171.41.123a (Rigaku OD, 2022)'
_computing_data_collection 'CrysAlisPro 1.171.41.123a (Rigaku OD, 2022)'
_computing_data_reduction 'CrysAlisPro 1.171.41.123a (Rigaku OD, 2022)'
_computing_molecular_graphics 'ShelXle (H\"ubschle, 2011)'
_computing_publication_material 'CIFTAB (Sheldrick, 2015)'
_computing_structure_refinement 'SHELXL-2018 (Sheldrick, 2015)'
_computing_structure_solution 'SHELXT-2018 (Sheldrick, 2015)'
_diffrn_ambient_temperature 130(2)
_diffrn_detector 'CCD plate'
_diffrn_detector_area_resol_mean 10.6
_diffrn_detector_type AtlasS2
_diffrn_measured_fraction_theta_full 1.000
_diffrn_measured_fraction_theta_max 0.866
_diffrn_measurement_device 'four-circle diffractometer'
_diffrn_measurement_device_type 'New Xcalibur, AtlasS2'
_diffrn_measurement_method '\w scans'
_diffrn_radiation_monochromator graphite
_diffrn_radiation_probe x-ray
_diffrn_radiation_source 'fine-focus sealed tube'
_diffrn_radiation_type MoK\a
_diffrn_radiation_wavelength 0.71073
_diffrn_reflns_av_R_equivalents 0.0245
_diffrn_reflns_av_unetI/netI 0.0256
_diffrn_reflns_Laue_measured_fraction_full 1.000
_diffrn_reflns_Laue_measured_fraction_max 0.866
_diffrn_reflns_limit_h_max 14
_diffrn_reflns_limit_h_min -19
_diffrn_reflns_limit_k_max 18
_diffrn_reflns_limit_k_min -17
_diffrn_reflns_limit_l_max 23
_diffrn_reflns_limit_l_min -24
_diffrn_reflns_number 28760
_diffrn_reflns_point_group_measured_fraction_full 1.000
_diffrn_reflns_point_group_measured_fraction_max 0.866
_diffrn_reflns_theta_full 25.242
_diffrn_reflns_theta_max 29.103
_diffrn_reflns_theta_min 1.898
_diffrn_source 'sealed X-ray tube'
_exptl_absorpt_coefficient_mu 1.649
_exptl_absorpt_correction_T_max 1.00000
_exptl_absorpt_correction_T_min 0.86665
_exptl_absorpt_correction_type multi-scan
_exptl_absorpt_process_details
;
CrysAlisPro 1.171.41.123a (Rigaku Oxford Diffraction, 2022)
Empirical absorption correction using spherical harmonics,
implemented in SCALE3 ABSPACK scaling algorithm.
;
_exptl_crystal_colour colorless
_exptl_crystal_density_diffrn 1.960
_exptl_crystal_description block
_exptl_crystal_F_000 2028
_exptl_crystal_size_max 0.31
_exptl_crystal_size_mid 0.28
_exptl_crystal_size_min 0.11
_refine_diff_density_max 0.582
_refine_diff_density_min -0.537
_refine_diff_density_rms 0.076
_refine_ls_extinction_method none
_refine_ls_goodness_of_fit_ref 1.049
_refine_ls_hydrogen_treatment mixed
_refine_ls_matrix_type full
_refine_ls_number_parameters 634
_refine_ls_number_reflns 7905
_refine_ls_number_restraints 170
_refine_ls_restrained_S_all 1.054
_refine_ls_R_factor_all 0.0267
_refine_ls_R_factor_gt 0.0228
_refine_ls_shift/su_max 0.003
_refine_ls_shift/su_mean 0.000
_refine_ls_structure_factor_coef Fsqd
_refine_ls_weighting_details 'w=1/[\s^2^(Fo^2^)+(0.0212P)^2^+3.2292P] where P=(Fo^2^+2Fc^2^)/3'
_refine_ls_weighting_scheme calc
_refine_ls_wR_factor_gt 0.0521
_refine_ls_wR_factor_ref 0.0535
_reflns_Friedel_coverage 0.000
_reflns_number_gt 7174
_reflns_number_total 7905
_reflns_threshold_expression 'I > 2\s(I)'
_cod_data_source_file d3ce00301a2.cif
_cod_data_source_block km777-3
_cod_depositor_comments 'Adding full bibliography for 7246836--7246844.cif.'
_cod_original_cell_volume 3403.03(13)
_cod_original_sg_symbol_H-M 'P 21/n'
_cod_database_code 7246836
_shelx_shelxl_version_number 2018/3
_shelx_space_group_comment
;
The symmetry employed for this shelxl refinement is uniquely defined
by the following loop, which should always be used as a source of
symmetry information in preference to the above space-group names.
They are only intended as comments.
;
_shelx_estimated_absorpt_t_min 0.629
_shelx_estimated_absorpt_t_max 0.839

loop_
_space_group_symop_operation_xyz
'x, y, z'
'-x+1/2, y+1/2, -z+1/2'
'-x, -y, -z'
'x-1/2, -y-1/2, z-1/2'

loop_
_atom_site_label
_atom_site_type_symbol
_atom_site_fract_x
_atom_site_fract_y
_atom_site_fract_z
_atom_site_U_iso_or_equiv
_atom_site_adp_type
_atom_site_occupancy
_atom_site_site_symmetry_order
_atom_site_calc_flag
_atom_site_refinement_flags_posn
_atom_site_refinement_flags_adp
_atom_site_refinement_flags_occupancy
_atom_site_disorder_assembly
_atom_site_disorder_group
Nd1 Nd 0.58193(2) 0.46637(2) 0.21959(2) 0.01117(4) Uani 1 1 d . . . . .
O1M O 0.66487(11) 0.30037(11) 0.23144(9) 0.0197(3) Uani 1 1 d D . . . .
H11M H 0.6385(13) 0.2502(12) 0.2442(14) 0.024 Uiso 1 1 d D U . . .
H12M H 0.7247(7) 0.3003(16) 0.2530(13) 0.024 Uiso 1 1 d D U . . .
O2M O 0.50550(11) 0.38898(12) 0.30957(10) 0.0232(3) Uani 1 1 d D . . . .
H21M H 0.5348(14) 0.3439(14) 0.3381(13) 0.028 Uiso 1 1 d D U . . .
H22M H 0.4461(8) 0.3744(17) 0.2933(14) 0.028 Uiso 1 1 d D U . . .
O3M O 0.41200(11) 0.52041(12) 0.18374(9) 0.0205(3) Uani 1 1 d D . . . .
H31M H 0.3711(14) 0.5115(18) 0.1411(8) 0.025 Uiso 1 1 d D U . . .
H32M H 0.3870(15) 0.5531(17) 0.2130(10) 0.025 Uiso 1 1 d D U . . .
O4M O 0.58036(13) 0.60317(12) 0.13018(9) 0.0257(4) Uani 1 1 d D . . . .
H41M H 0.5952(19) 0.5936(16) 0.0885(9) 0.031 Uiso 1 1 d D U . . .
H42M H 0.5681(19) 0.6632(9) 0.1337(13) 0.031 Uiso 1 1 d D U . . .
O5M O 0.74548(10) 0.49585(12) 0.20662(9) 0.0182(3) Uani 1 1 d D . . . .
H51M H 0.7551(17) 0.5157(16) 0.1650(9) 0.022 Uiso 1 1 d D U . . .
H52M H 0.7883(14) 0.4550(14) 0.2278(12) 0.022 Uiso 1 1 d D U . . .
O11 O 0.57659(10) 0.61594(10) 0.28955(8) 0.0155(3) Uani 1 1 d . . . . .
O12 O 0.65812(11) 0.79693(11) 0.60935(8) 0.0199(3) Uani 1 1 d . . . . .
C11 C 0.60354(14) 0.68158(14) 0.33767(11) 0.0131(4) Uani 1 1 d . . . . .
C12 C 0.65474(15) 0.79335(15) 0.54119(12) 0.0162(4) Uani 1 1 d . . . . .
C13 C 0.60120(14) 0.82249(15) 0.40952(11) 0.0143(4) Uani 1 1 d . . . . .
H13 H 0.596931 0.888033 0.383924 0.017 Uiso 1 1 calc R U . . .
C14 C 0.70560(14) 0.78107(15) 0.42940(12) 0.0147(4) Uani 1 1 d . . . . .
H14 H 0.753009 0.830912 0.421125 0.018 Uiso 1 1 calc R U . . .
N11 N 0.54512(12) 0.74827(12) 0.35810(10) 0.0138(3) Uani 1 1 d . . . . .
N12 N 0.69678(12) 0.69912(12) 0.37721(10) 0.0142(3) Uani 1 1 d . . . . .
N13 N 0.72363(12) 0.75471(13) 0.51013(10) 0.0164(4) Uani 1 1 d . . . . .
N14 N 0.58118(12) 0.82925(13) 0.48309(10) 0.0155(3) Uani 1 1 d . . . . .
C15 C 0.77643(14) 0.63799(15) 0.37143(11) 0.0143(4) Uani 1 1 d . . . . .
H15A H 0.762251 0.610569 0.318880 0.017 Uiso 1 1 calc R U . . .
H15B H 0.835339 0.678963 0.379644 0.017 Uiso 1 1 calc R U . . .
C16 C 0.81668(15) 0.72139(15) 0.55776(12) 0.0173(4) Uani 1 1 d . . . . .
H16A H 0.868892 0.751289 0.538856 0.021 Uiso 1 1 calc R U . . .
H16B H 0.824581 0.744319 0.611052 0.021 Uiso 1 1 calc R U . . .
O21 O 0.70039(10) 0.44303(10) 0.34752(8) 0.0153(3) Uani 1 1 d . . . . .
O22 O 0.81455(11) 0.58409(11) 0.68077(8) 0.0191(3) Uani 1 1 d . . . . .
C21 C 0.75729(14) 0.46752(14) 0.40871(12) 0.0130(4) Uani 1 1 d . . . . .
C22 C 0.82695(14) 0.55712(15) 0.61932(12) 0.0152(4) Uani 1 1 d . . . . .
C23 C 0.86208(14) 0.56335(15) 0.50095(12) 0.0150(4) Uani 1 1 d . . . . .
H23 H 0.926902 0.588213 0.498747 0.018 Uiso 1 1 calc R U . . .
C24 C 0.86753(14) 0.45565(15) 0.52904(12) 0.0143(4) Uani 1 1 d . . . . .
H24 H 0.933123 0.426850 0.534260 0.017 Uiso 1 1 calc R U . . .
N21 N 0.79534(12) 0.55854(13) 0.42577(10) 0.0142(3) Uani 1 1 d . . . . .
N22 N 0.79383(12) 0.40672(12) 0.46886(10) 0.0142(3) Uani 1 1 d . . . . .
N23 N 0.84631(12) 0.46318(12) 0.60202(10) 0.0146(3) Uani 1 1 d . . . . .
N24 N 0.82679(12) 0.61530(13) 0.55797(10) 0.0157(4) Uani 1 1 d . . . . .
C25 C 0.78155(14) 0.30094(15) 0.46294(12) 0.0148(4) Uani 1 1 d . . . . .
H25A H 0.756796 0.283017 0.408107 0.018 Uiso 1 1 calc R U . . .
H25B H 0.845562 0.269340 0.482699 0.018 Uiso 1 1 calc R U . . .
C26 C 0.84858(14) 0.38079(15) 0.65281(12) 0.0162(4) Uani 1 1 d . . . . .
H26A H 0.902085 0.336380 0.649796 0.019 Uiso 1 1 calc R U . . .
H26B H 0.862082 0.405069 0.706249 0.019 Uiso 1 1 calc R U . . .
O31 O 0.58673(10) 0.23297(10) 0.40016(8) 0.0166(3) Uani 1 1 d . . . . .
O32 O 0.69118(10) 0.39471(11) 0.72425(8) 0.0194(3) Uani 1 1 d . . . . .
C31 C 0.62674(14) 0.22906(14) 0.46900(12) 0.0136(4) Uani 1 1 d . . . . .
C32 C 0.69168(14) 0.33296(15) 0.67501(11) 0.0144(4) Uani 1 1 d . . . . .
C33 C 0.74585(14) 0.24062(15) 0.58593(11) 0.0144(4) Uani 1 1 d . . . . .
H33 H 0.803287 0.196005 0.599638 0.017 Uiso 1 1 calc R U . . .
C34 C 0.65503(14) 0.19161(15) 0.59928(11) 0.0147(4) Uani 1 1 d . . . . .
H34 H 0.669340 0.124556 0.621987 0.018 Uiso 1 1 calc R U . . .
N31 N 0.71663(12) 0.26288(13) 0.50424(10) 0.0152(4) Uani 1 1 d . . . . .
N32 N 0.58887(12) 0.18827(12) 0.52364(10) 0.0150(3) Uani 1 1 d . . . . .
N33 N 0.62633(12) 0.25871(13) 0.65151(10) 0.0151(3) Uani 1 1 d . . . . .
N34 N 0.75931(12) 0.32614(12) 0.63459(10) 0.0148(3) Uani 1 1 d . . . . .
C35 C 0.50445(15) 0.12603(14) 0.50477(12) 0.0162(4) Uani 1 1 d . . . . .
H35A H 0.491106 0.106477 0.450195 0.019 Uiso 1 1 calc R U . . .
H35B H 0.518838 0.065585 0.536161 0.019 Uiso 1 1 calc R U . . .
C36 C 0.55267(14) 0.23493(16) 0.68944(12) 0.0155(4) Uani 1 1 d . . . . .
H36A H 0.563216 0.274983 0.736650 0.019 Uiso 1 1 calc R U . . .
H36B H 0.559332 0.165046 0.704981 0.019 Uiso 1 1 calc R U . . .
N1 N 0.52365(12) 0.32965(13) 0.08894(10) 0.0165(4) Uani 1 1 d . . . . .
O11N O 0.47980(10) 0.33147(11) 0.14090(8) 0.0172(3) Uani 1 1 d . . . . .
O12N O 0.58161(10) 0.39924(11) 0.08771(8) 0.0191(3) Uani 1 1 d . . . . .
O13N O 0.51189(11) 0.26215(12) 0.04205(9) 0.0251(4) Uani 1 1 d . . . . .
N2 N 0.72437(13) 0.53100(12) 0.00688(10) 0.0157(4) Uani 1 1 d . . . . .
O21N O 0.78716(11) 0.52701(11) 0.07018(9) 0.0229(3) Uani 1 1 d . . . . .
O22N O 0.64542(11) 0.57218(12) 0.00104(9) 0.0225(3) Uani 1 1 d . . . . .
O23N O 0.74300(12) 0.49528(14) -0.05109(9) 0.0306(4) Uani 1 1 d . . . . .
N3 N 0.92444(12) 0.37188(13) 0.33100(10) 0.0174(4) Uani 1 1 d . . . . .
O31N O 0.86903(11) 0.34557(12) 0.26718(9) 0.0241(3) Uani 1 1 d . . . . .
O32N O 0.94244(12) 0.46037(11) 0.34415(11) 0.0299(4) Uani 1 1 d . . . . .
O33N O 0.95955(12) 0.30921(12) 0.38020(10) 0.0312(4) Uani 1 1 d . . . . .
N4 N 0.4691(7) 0.5195(6) 0.4653(5) 0.073(2) Uani 0.25 1 d D U P A -1
O41N O 0.5341(8) 0.5174(7) 0.4300(6) 0.055(2) Uani 0.25 1 d D U P A -1
O42N O 0.4726(10) 0.5814(7) 0.5154(6) 0.069(3) Uani 0.25 1 d D U P A -1
O43N O 0.4031(8) 0.4567(9) 0.4482(6) 0.077(2) Uani 0.25 1 d D U P A -1
N5 N 0.4518(6) 0.4948(6) 0.4688(5) 0.068(2) Uani 0.25 1 d D U P B -2
O51N O 0.4450(11) 0.4031(6) 0.4699(7) 0.075(3) Uani 0.25 1 d D U P B -2
O52N O 0.4886(10) 0.5317(7) 0.4193(7) 0.064(2) Uani 0.25 1 d D U P B -2
O53N O 0.4243(10) 0.5456(8) 0.5146(7) 0.074(3) Uani 0.25 1 d D U P B -2
O1W O 0.32666(11) 0.32545(12) 0.26681(9) 0.0225(3) Uani 1 1 d D . . . .
H11W H 0.3301(18) 0.2791(13) 0.3003(12) 0.027 Uiso 1 1 d D U . . .
H12W H 0.2874(15) 0.3685(13) 0.2769(13) 0.027 Uiso 1 1 d D U . . .
O2W O 0.57159(13) 0.13916(12) 0.25733(10) 0.0278(4) Uani 1 1 d D . . . .
H21W H 0.565(2) 0.1346(17) 0.3032(8) 0.033 Uiso 1 1 d D U . . .
H22W H 0.575(2) 0.0801(10) 0.2407(13) 0.033 Uiso 1 1 d D U . . .
O3W O 0.39227(15) 0.01707(13) 0.33131(10) 0.0342(4) Uani 1 1 d D . . . .
H31W H 0.3544(16) -0.0042(19) 0.2887(10) 0.041 Uiso 1 1 d D U . . .
H32W H 0.3605(17) 0.0624(16) 0.3478(14) 0.041 Uiso 1 1 d D U . . .

loop_
_atom_site_aniso_label
_atom_site_aniso_U_11
_atom_site_aniso_U_22
_atom_site_aniso_U_33
_atom_site_aniso_U_23
_atom_site_aniso_U_13
_atom_site_aniso_U_12
Nd1 0.01079(5) 0.01285(6) 0.00949(6) -0.00145(4) 0.00204(4) -0.00005(4)
O1M 0.0157(7) 0.0185(8) 0.0214(8) -0.0028(6) -0.0009(6) 0.0018(6)
O2M 0.0135(7) 0.0271(9) 0.0268(9) 0.0115(7) 0.0016(7) 0.0006(7)
O3M 0.0163(7) 0.0282(9) 0.0151(8) -0.0067(6) 0.0009(6) 0.0054(6)
O4M 0.0416(10) 0.0193(8) 0.0215(9) 0.0051(7) 0.0177(8) 0.0109(8)
O5M 0.0151(7) 0.0241(8) 0.0156(8) 0.0042(6) 0.0043(6) 0.0002(6)
O11 0.0159(7) 0.0149(7) 0.0144(7) -0.0034(6) 0.0020(6) -0.0011(6)
O12 0.0248(8) 0.0214(8) 0.0134(8) -0.0019(6) 0.0048(6) -0.0020(6)
C11 0.0149(9) 0.0120(9) 0.0126(10) 0.0026(7) 0.0042(8) -0.0025(8)
C12 0.0185(10) 0.0115(10) 0.0175(11) -0.0025(8) 0.0030(8) -0.0057(8)
C13 0.0186(9) 0.0110(9) 0.0139(10) -0.0014(7) 0.0052(8) -0.0040(8)
C14 0.0171(9) 0.0121(10) 0.0154(10) -0.0020(8) 0.0053(8) -0.0055(8)
N11 0.0148(8) 0.0132(8) 0.0126(8) -0.0024(6) 0.0025(7) -0.0012(7)
N12 0.0140(8) 0.0137(8) 0.0142(9) -0.0026(7) 0.0025(7) -0.0017(7)
N13 0.0169(8) 0.0192(9) 0.0122(9) -0.0020(7) 0.0022(7) -0.0013(7)
N14 0.0176(8) 0.0161(9) 0.0132(9) -0.0024(7) 0.0047(7) -0.0022(7)
C15 0.0140(9) 0.0174(10) 0.0122(10) 0.0002(8) 0.0050(8) -0.0022(8)
C16 0.0177(10) 0.0161(10) 0.0161(11) -0.0041(8) 0.0009(8) -0.0034(8)
O21 0.0145(7) 0.0183(7) 0.0114(7) -0.0019(6) 0.0004(6) -0.0012(6)
O22 0.0211(7) 0.0217(8) 0.0149(8) -0.0050(6) 0.0058(6) -0.0014(6)
C21 0.0096(8) 0.0175(10) 0.0128(10) -0.0023(7) 0.0048(8) 0.0004(8)
C22 0.0093(8) 0.0189(10) 0.0157(10) -0.0025(8) 0.0005(8) -0.0033(8)
C23 0.0108(9) 0.0196(10) 0.0140(10) -0.0027(8) 0.0025(8) -0.0018(8)
C24 0.0089(8) 0.0205(11) 0.0124(10) -0.0023(8) 0.0008(7) -0.0002(8)
N21 0.0142(8) 0.0151(8) 0.0124(9) -0.0011(7) 0.0017(7) -0.0013(7)
N22 0.0134(8) 0.0141(8) 0.0127(8) -0.0031(6) -0.0005(7) 0.0008(7)
N23 0.0149(8) 0.0167(9) 0.0123(9) -0.0033(7) 0.0037(7) -0.0028(7)
N24 0.0170(8) 0.0163(9) 0.0136(9) -0.0041(7) 0.0036(7) -0.0018(7)
C25 0.0152(9) 0.0153(10) 0.0141(10) -0.0017(8) 0.0045(8) 0.0019(8)
C26 0.0132(9) 0.0214(11) 0.0120(10) -0.0001(8) -0.0002(8) 0.0022(8)
O31 0.0186(7) 0.0174(7) 0.0120(7) 0.0000(6) 0.0012(6) 0.0013(6)
O32 0.0191(7) 0.0223(8) 0.0170(8) -0.0064(6) 0.0053(6) 0.0001(6)
C31 0.0148(9) 0.0092(9) 0.0164(11) -0.0014(7) 0.0036(8) 0.0044(8)
C32 0.0140(9) 0.0155(10) 0.0123(10) 0.0014(8) 0.0010(8) 0.0046(8)
C33 0.0162(9) 0.0144(10) 0.0118(10) -0.0005(7) 0.0023(8) 0.0045(8)
C34 0.0182(9) 0.0127(10) 0.0126(10) 0.0002(7) 0.0029(8) 0.0039(8)
N31 0.0143(8) 0.0199(9) 0.0116(9) 0.0009(7) 0.0034(7) 0.0017(7)
N32 0.0165(8) 0.0141(8) 0.0134(9) -0.0004(7) 0.0025(7) -0.0013(7)
N33 0.0148(8) 0.0166(9) 0.0141(9) -0.0035(7) 0.0041(7) 0.0014(7)
N34 0.0172(8) 0.0142(8) 0.0135(9) -0.0021(7) 0.0052(7) 0.0004(7)
C35 0.0203(10) 0.0111(9) 0.0172(10) -0.0040(8) 0.0052(8) -0.0015(8)
C36 0.0157(9) 0.0181(10) 0.0116(10) 0.0010(8) 0.0017(8) 0.0021(8)
N1 0.0119(8) 0.0170(9) 0.0175(9) -0.0031(7) -0.0015(7) 0.0038(7)
O11N 0.0134(6) 0.0194(8) 0.0179(8) -0.0025(6) 0.0027(6) -0.0013(6)
O12N 0.0188(7) 0.0216(8) 0.0173(8) -0.0036(6) 0.0057(6) -0.0048(6)
O13N 0.0196(7) 0.0247(8) 0.0271(9) -0.0157(7) -0.0007(7) 0.0022(7)
N2 0.0185(9) 0.0136(9) 0.0151(9) 0.0026(7) 0.0047(7) 0.0008(7)
O21N 0.0225(8) 0.0305(9) 0.0134(8) 0.0036(6) 0.0005(6) 0.0030(7)
O22N 0.0206(7) 0.0275(9) 0.0206(8) 0.0047(7) 0.0077(7) 0.0080(7)
O23N 0.0298(9) 0.0443(10) 0.0173(9) -0.0071(8) 0.0056(7) 0.0125(8)
N3 0.0110(8) 0.0222(10) 0.0188(9) -0.0002(7) 0.0035(7) 0.0003(7)
O31N 0.0197(7) 0.0296(9) 0.0183(8) -0.0061(7) -0.0030(6) 0.0045(7)
O32N 0.0274(9) 0.0196(9) 0.0373(11) -0.0027(7) -0.0009(8) -0.0023(7)
O33N 0.0317(9) 0.0262(9) 0.0271(9) 0.0099(7) -0.0070(7) -0.0051(7)
N4 0.120(6) 0.052(4) 0.058(4) -0.001(4) 0.042(4) 0.023(4)
O41N 0.103(7) 0.031(4) 0.051(4) -0.002(3) 0.056(5) -0.001(4)
O42N 0.117(7) 0.054(5) 0.051(4) -0.004(4) 0.045(5) 0.029(5)
O43N 0.108(6) 0.072(5) 0.068(4) -0.002(4) 0.051(4) 0.012(4)
N5 0.108(6) 0.051(4) 0.059(4) -0.006(4) 0.045(4) 0.005(4)
O51N 0.128(7) 0.050(5) 0.066(5) -0.002(4) 0.058(5) -0.012(5)
O52N 0.118(6) 0.040(4) 0.047(4) 0.001(3) 0.048(5) 0.019(4)
O53N 0.111(7) 0.068(5) 0.054(4) -0.008(4) 0.043(5) 0.024(5)
O1W 0.0209(8) 0.0287(9) 0.0190(8) 0.0002(7) 0.0070(7) 0.0001(7)
O2W 0.0322(9) 0.0269(9) 0.0262(9) -0.0013(7) 0.0108(8) 0.0008(8)
O3W 0.0584(12) 0.0245(9) 0.0161(9) -0.0015(7) 0.0039(8) 0.0025(9)

loop_
_atom_type_symbol
_atom_type_description
_atom_type_scat_dispersion_real
_atom_type_scat_dispersion_imag
_atom_type_scat_source
C C 0.0033 0.0016 'International Tables Vol C Tables 4.2.6.8 and 6.1.1.4'
H H 0.0000 0.0000 'International Tables Vol C Tables 4.2.6.8 and 6.1.1.4'
N N 0.0061 0.0033 'International Tables Vol C Tables 4.2.6.8 and 6.1.1.4'
O O 0.0106 0.0060 'International Tables Vol C Tables 4.2.6.8 and 6.1.1.4'
Nd Nd -0.1943 3.0179 'International Tables Vol C Tables 4.2.6.8 and 6.1.1.4'

loop_
_geom_angle_atom_site_label_1
_geom_angle_atom_site_label_2
_geom_angle_atom_site_label_3
_geom_angle
_geom_angle_site_symmetry_1
_geom_angle_site_symmetry_3
_geom_angle_publ_flag
O1M Nd1 N1 62.00(5) . . ?
O1M Nd1 O12N 69.10(5) . . yes
O2M Nd1 O1M 80.91(5) . . yes
O2M Nd1 O3M 73.40(5) . . yes
O2M Nd1 O4M 147.19(5) . . yes
O2M Nd1 O5M 138.49(5) . . yes
O2M Nd1 O21 69.01(5) . . yes
O2M Nd1 N1 100.37(5) . . ?
O2M Nd1 O11N 76.41(5) . . yes
O2M Nd1 O12N 125.52(5) . . yes
O3M Nd1 O1M 134.24(5) . . yes
O3M Nd1 O4M 76.47(6) . . yes
O3M Nd1 O21 131.50(5) . . yes
O3M Nd1 N1 85.95(5) . . ?
O3M Nd1 O11N 71.72(5) . . yes
O3M Nd1 O12N 96.13(5) . . yes
O4M Nd1 O1M 130.66(5) . . yes
O4M Nd1 O21 126.07(5) . . yes
O4M Nd1 N1 90.08(5) . . ?
O4M Nd1 O11N 106.12(5) . . yes
O4M Nd1 O12N 70.17(5) . . yes
O5M Nd1 O1M 73.46(5) . . yes
O5M Nd1 O3M 146.20(5) . . yes
O5M Nd1 O4M 69.78(5) . . yes
O5M Nd1 O21 71.22(5) . . yes
O5M Nd1 N1 95.76(5) . . ?
O5M Nd1 O11N 119.26(5) . . yes
O5M Nd1 O12N 74.47(5) . . yes
O11 Nd1 O1M 142.10(5) . . yes
O11 Nd1 O2M 86.12(5) . . yes
O11 Nd1 O3M 73.57(5) . . yes
O11 Nd1 O4M 73.06(5) . . yes
O11 Nd1 O5M 94.42(5) . . yes
O11 Nd1 O21 74.39(5) . . yes
O11 Nd1 N1 155.86(5) . . ?
O11 Nd1 O11N 144.33(5) . . yes
O11 Nd1 O12N 143.19(5) . . yes
O21 Nd1 O1M 67.72(5) . . yes
O21 Nd1 N1 129.68(5) . . ?
O21 Nd1 O11N 125.10(5) . . yes
O21 Nd1 O12N 130.57(5) . . yes
O11N Nd1 O1M 65.72(5) . . yes
O11N Nd1 N1 25.21(5) . . ?
O11N Nd1 O12N 50.19(5) . . yes
O12N Nd1 N1 25.30(5) . . ?
Nd1 O1M H11M 120.8(16) . . ?
Nd1 O1M H12M 115.9(16) . . ?
H11M O1M H12M 110.3(15) . . ?
Nd1 O2M H21M 119.2(17) . . ?
Nd1 O2M H22M 117.4(16) . . ?
H21M O2M H22M 109.5(15) . . ?
Nd1 O3M H31M 126.6(15) . . ?
Nd1 O3M H32M 123.4(15) . . ?
H31M O3M H32M 110.0(15) . . ?
Nd1 O4M H41M 120.5(15) . . ?
Nd1 O4M H42M 130.6(16) . . ?
H41M O4M H42M 108.9(15) . . ?
Nd1 O5M H51M 121.8(16) . . ?
Nd1 O5M H52M 116.6(16) . . ?
H51M O5M H52M 110.1(15) . . ?
C11 O11 Nd1 159.01(13) . . ?
O11 C11 N11 125.36(18) . . ?
O11 C11 N12 125.21(19) . . ?
N11 C11 N12 109.42(17) . . ?
O12 C12 N13 126.32(19) . . ?
O12 C12 N14 125.2(2) . . ?
N14 C12 N13 108.49(18) . . ?
C14 C13 H13 111.6 . . ?
N11 C13 H13 111.6 . . ?
N11 C13 C14 103.23(16) . . ?
N14 C13 H13 111.6 . . ?
N14 C13 C14 103.20(16) . . ?
N14 C13 N11 114.91(16) . . ?
C13 C14 H14 111.8 . . ?
N12 C14 C13 102.68(15) . . ?
N12 C14 H14 111.8 . . ?
N12 C14 N13 115.12(17) . . ?
N13 C14 C13 102.93(16) . . ?
N13 C14 H14 111.8 . . ?
C11 N11 C13 111.29(16) . . ?
C11 N11 C36 120.96(16) . 3_666 ?
C36 N11 C13 123.18(16) 3_666 . ?
C11 N12 C14 112.43(16) . . ?
C11 N12 C15 123.26(17) . . ?
C15 N12 C14 124.17(16) . . ?
C12 N13 C14 111.26(17) . . ?
C12 N13 C16 121.81(17) . . ?
C16 N13 C14 124.00(17) . . ?
C12 N14 C13 112.63(17) . . ?
C12 N14 C35 123.36(18) . 3_666 ?
C13 N14 C35 123.92(17) . 3_666 ?
N12 C15 H15A 108.9 . . ?
N12 C15 H15B 108.9 . . ?
H15A C15 H15B 107.7 . . ?
N21 C15 N12 113.22(16) . . ?
N21 C15 H15A 108.9 . . ?
N21 C15 H15B 108.9 . . ?
N13 C16 H16A 109.0 . . ?
N13 C16 H16B 109.0 . . ?
H16A C16 H16B 107.8 . . ?
N24 C16 N13 112.79(16) . . ?
N24 C16 H16A 109.0 . . ?
N24 C16 H16B 109.0 . . ?
C21 O21 Nd1 156.97(13) . . ?
O21 C21 N21 125.54(19) . . ?
O21 C21 N22 125.15(18) . . ?
N22 C21 N21 109.28(17) . . ?
O22 C22 N23 125.2(2) . . ?
O22 C22 N24 126.4(2) . . ?
N24 C22 N23 108.38(18) . . ?
C24 C23 H23 111.6 . . ?
N21 C23 H23 111.6 . . ?
N21 C23 C24 103.24(16) . . ?
N21 C23 N24 115.05(16) . . ?
N24 C23 H23 111.6 . . ?
N24 C23 C24 103.08(16) . . ?
C23 C24 H24 111.5 . . ?
N22 C24 C23 103.03(16) . . ?
N22 C24 H24 111.5 . . ?
N23 C24 C23 103.26(16) . . ?
N23 C24 H24 111.5 . . ?
N23 C24 N22 115.40(16) . . ?
C15 N21 C23 124.55(17) . . ?
C21 N21 C15 122.80(17) . . ?
C21 N21 C23 112.45(17) . . ?
C21 N22 C24 111.50(16) . . ?
C21 N22 C25 122.27(17) . . ?
C25 N22 C24 123.88(16) . . ?
C22 N23 C24 112.60(17) . . ?
C22 N23 C26 123.69(18) . . ?
C24 N23 C26 123.68(17) . . ?
C22 N24 C16 124.00(18) . . ?
C22 N24 C23 111.72(17) . . ?
C23 N24 C16 122.55(17) . . ?
N22 C25 H25A 108.8 . . ?
N22 C25 H25B 108.8 . . ?
H25A C25 H25B 107.7 . . ?
N31 C25 N22 113.73(17) . . ?
N31 C25 H25A 108.8 . . ?
N31 C25 H25B 108.8 . . ?
N23 C26 H26A 109.0 . . ?
N23 C26 H26B 109.0 . . ?
H26A C26 H26B 107.8 . . ?
N34 C26 N23 112.86(16) . . ?
N34 C26 H26A 109.0 . . ?
N34 C26 H26B 109.0 . . ?
O31 C31 N31 126.22(19) . . ?
O31 C31 N32 125.72(18) . . ?
N31 C31 N32 108.05(17) . . ?
O32 C32 N33 126.63(19) . . ?
O32 C32 N34 125.34(19) . . ?
N34 C32 N33 108.02(17) . . ?
C34 C33 H33 111.9 . . ?
N31 C33 H33 111.9 . . ?
N31 C33 C34 102.91(16) . . ?
N34 C33 H33 111.9 . . ?
N34 C33 C34 103.64(16) . . ?
N34 C33 N31 113.96(17) . . ?
C33 C34 H34 111.8 . . ?
N32 C34 C33 103.58(16) . . ?
N32 C34 H34 111.8 . . ?
N32 C34 N33 114.08(16) . . ?
N33 C34 C33 103.18(16) . . ?
N33 C34 H34 111.8 . . ?
C25 N31 C33 123.49(16) . . ?
C31 N31 C25 123.00(17) . . ?
C31 N31 C33 112.68(17) . . ?
C31 N32 C34 112.65(16) . . ?
C31 N32 C35 122.61(17) . . ?
C34 N32 C35 122.74(17) . . ?
C32 N33 C34 112.24(16) . . ?
C32 N33 C36 123.16(17) . . ?
C36 N33 C34 122.65(17) . . ?
C26 N34 C33 121.54(16) . . ?
C32 N34 C26 123.88(17) . . ?
C32 N34 C33 112.55(17) . . ?
N14 C35 N32 114.30(16) 3_666 . ?
N14 C35 H35A 108.7 3_666 . ?
N14 C35 H35B 108.7 3_666 . ?
N32 C35 H35A 108.7 . . ?
N32 C35 H35B 108.7 . . ?
H35A C35 H35B 107.6 . . ?
N11 C36 H36A 108.9 3_666 . ?
N11 C36 H36B 108.9 3_666 . ?
N33 C36 N11 113.40(16) . 3_666 ?
N33 C36 H36A 108.9 . . ?
N33 C36 H36B 108.9 . . ?
H36A C36 H36B 107.7 . . ?
O11N N1 Nd1 58.83(9) . . ?
O11N N1 O12N 117.30(16) . . ?
O12N N1 Nd1 59.58(9) . . ?
O13N N1 Nd1 168.73(13) . . ?
O13N N1 O11N 121.54(18) . . ?
O13N N1 O12N 121.15(18) . . ?
N1 O11N Nd1 95.96(11) . . ?
N1 O12N Nd1 95.12(11) . . ?
O22N N2 O21N 120.86(18) . . ?
O22N N2 O23N 119.98(18) . . ?
O23N N2 O21N 119.14(18) . . ?
O32N N3 O31N 119.81(18) . . ?
O33N N3 O31N 119.68(18) . . ?
O33N N3 O32N 120.51(18) . . ?
O42N N4 O41N 119.8(7) . . ?
O42N N4 O43N 122.0(7) . . ?
O43N N4 O41N 118.1(6) . . ?
O51N N5 O52N 117.3(6) . . ?
O53N N5 O51N 120.8(7) . . ?
O53N N5 O52N 121.9(7) . . ?
H11W O1W H12W 105.3(14) . . ?
H21W O2W H22W 107.3(14) . . ?
H31W O3W H32W 106.4(15) . . ?

loop_
_geom_bond_atom_site_label_1
_geom_bond_atom_site_label_2
_geom_bond_distance
_geom_bond_site_symmetry_2
_geom_bond_publ_flag
Nd1 O1M 2.5374(15) . yes
Nd1 O2M 2.4314(16) . yes
Nd1 O3M 2.4607(15) . yes
Nd1 O4M 2.4632(15) . yes
Nd1 O5M 2.4516(14) . yes
Nd1 O11 2.4103(14) . yes
Nd1 O21 2.4969(14) . yes
Nd1 N1 2.9481(17) . ?
Nd1 O11N 2.5362(14) . yes
Nd1 O12N 2.5524(15) . yes
O1M H11M 0.842(9) . ?
O1M H12M 0.842(9) . ?
O2M H21M 0.840(9) . ?
O2M H22M 0.847(9) . ?
O3M H31M 0.843(9) . ?
O3M H32M 0.842(9) . ?
O4M H41M 0.846(9) . ?
O4M H42M 0.843(9) . ?
O5M H51M 0.845(9) . ?
O5M H52M 0.842(9) . ?
O11 C11 1.235(2) . ?
O12 C12 1.221(3) . ?
C11 N11 1.352(3) . ?
C11 N12 1.358(2) . ?
C12 N13 1.366(3) . ?
C12 N14 1.365(3) . ?
C13 H13 1.0000 . ?
C13 C14 1.549(3) . ?
C13 N11 1.461(2) . ?
C13 N14 1.437(3) . ?
C14 H14 1.0000 . ?
C14 N12 1.445(3) . ?
C14 N13 1.457(3) . ?
N11 C36 1.454(2) 3_666 ?
N12 C15 1.440(3) . ?
N13 C16 1.454(3) . ?
N14 C35 1.439(3) 3_666 ?
C15 H15A 0.9900 . ?
C15 H15B 0.9900 . ?
C15 N21 1.438(3) . ?
C16 H16A 0.9900 . ?
C16 H16B 0.9900 . ?
C16 N24 1.453(3) . ?
O21 C21 1.232(2) . ?
O22 C22 1.227(3) . ?
C21 N21 1.357(3) . ?
C21 N22 1.356(3) . ?
C22 N23 1.364(3) . ?
C22 N24 1.363(3) . ?
C23 H23 1.0000 . ?
C23 C24 1.548(3) . ?
C23 N21 1.439(3) . ?
C23 N24 1.449(3) . ?
C24 H24 1.0000 . ?
C24 N22 1.459(2) . ?
C24 N23 1.435(3) . ?
N22 C25 1.452(3) . ?
N23 C26 1.445(3) . ?
C25 H25A 0.9900 . ?
C25 H25B 0.9900 . ?
C25 N31 1.437(3) . ?
C26 H26A 0.9900 . ?
C26 H26B 0.9900 . ?
C26 N34 1.441(3) . ?
O31 C31 1.224(2) . ?
O32 C32 1.226(2) . ?
C31 N31 1.357(3) . ?
C31 N32 1.366(3) . ?
C32 N33 1.367(3) . ?
C32 N34 1.365(3) . ?
C33 H33 1.0000 . ?
C33 C34 1.539(3) . ?
C33 N31 1.455(3) . ?
C33 N34 1.441(3) . ?
C34 H34 1.0000 . ?
C34 N32 1.442(3) . ?
C34 N33 1.451(3) . ?
N32 C35 1.442(3) . ?
N33 C36 1.441(3) . ?
C35 H35A 0.9900 . ?
C35 H35B 0.9900 . ?
C36 H36A 0.9900 . ?
C36 H36B 0.9900 . ?
N1 O11N 1.263(2) . ?
N1 O12N 1.265(2) . ?
N1 O13N 1.231(2) . ?
N2 O21N 1.254(2) . ?
N2 O22N 1.242(2) . ?
N2 O23N 1.247(2) . ?
N3 O31N 1.265(2) . ?
N3 O32N 1.242(2) . ?
N3 O33N 1.239(2) . ?
N4 O41N 1.263(7) . ?
N4 O42N 1.230(7) . ?
N4 O43N 1.252(7) . ?
N5 O51N 1.254(7) . ?
N5 O52N 1.259(7) . ?
N5 O53N 1.223(7) . ?
O1W H11W 0.867(9) . ?
O1W H12W 0.866(9) . ?
O2W H21W 0.862(9) . ?
O2W H22W 0.865(10) . ?
O3W H31W 0.865(10) . ?
O3W H32W 0.866(10) . ?
